data_1565162
loop_
_publ_author_name
'Soldevila-Sanmart\'in, Joan'
'Guerrero, Miguel'
'Choquesillo-Lazarte, Duane'
'Giner Planas, Jos\'e'
'Pons, Josefina'

_publ_section_title
;
 Dimeric metallacycles and coordination polymers: Zn(II), Cd(II) and
 Hg(II) complexes of two positional isomers of a flexible N,O-hybrid
 bispyrazole derived ligand
;
_journal_name_full 'Inorganica Chimica Acta'
_journal_page_first 119549
_journal_paper_doi 10.1016/j.ica.2020.119549
_journal_volume 506
_journal_year 2020
_chemical_formula_moiety 'C44 H60 Cl4 Hg2 N8 O4'
_chemical_formula_sum 'C44 H60 Cl4 Hg2 N8 O4'
_chemical_formula_weight 1307.98
_space_group_crystal_system monoclinic
_space_group_IT_number 14
_space_group_name_Hall '-P 2yn'
_space_group_name_H-M_alt 'P 1 21/n 1'
_atom_sites_solution_hydrogens geom
_cell_angle_alpha 90
_cell_angle_beta 97.3560(10)
_cell_angle_gamma 90
_cell_formula_units_Z 2
_cell_length_a 9.5573(4)
_cell_length_b 19.2939(7)
_cell_length_c 13.5592(5)
_cell_measurement_reflns_used 9805
_cell_measurement_temperature 100(2)
_cell_measurement_theta_max 28.25
_cell_measurement_theta_min 3.11
_cell_volume 2479.71(17)
_computing_cell_refinement 'SAINT V8.38A (?, 2016)'
_computing_data_reduction 'SAINT V8.38A (?, 2016)'
_computing_molecular_graphics 'Olex2 (Dolomanov et al., 2009)'
_computing_publication_material 'Olex2 (Dolomanov et al., 2009)'
_computing_structure_refinement 'XL (Sheldrick, 2008)'
_computing_structure_solution 'XS (Sheldrick, 2008)'
_diffrn_ambient_temperature 100(2)
_diffrn_measured_fraction_theta_full 0.996
_diffrn_measured_fraction_theta_max 0.996
_diffrn_measurement_device_type synchrotron
_diffrn_measurement_method '\f scans'
_diffrn_radiation_detector 'Dectris PILATUS 6M'
_diffrn_radiation_monochromator 'Si 111'
_diffrn_radiation_probe x-ray
_diffrn_radiation_type synchrotron
_diffrn_radiation_wavelength 0.72931
_diffrn_reflns_av_R_equivalents 0.0719
_diffrn_reflns_av_unetI/netI 0.0390
_diffrn_reflns_Laue_measured_fraction_full 0.996
_diffrn_reflns_Laue_measured_fraction_max 0.996
_diffrn_reflns_limit_h_max 11
_diffrn_reflns_limit_h_min -11
_diffrn_reflns_limit_k_max 22
_diffrn_reflns_limit_k_min -22
_diffrn_reflns_limit_l_max 16
_diffrn_reflns_limit_l_min -16
_diffrn_reflns_number 42758
_diffrn_reflns_point_group_measured_fraction_full 0.996
_diffrn_reflns_point_group_measured_fraction_max 0.996
_diffrn_reflns_theta_full 25.728
_diffrn_reflns_theta_max 25.728
_diffrn_reflns_theta_min 1.894
_diffrn_standards_number 0
_exptl_absorpt_coefficient_mu 6.872
_exptl_absorpt_correction_T_max 0.0961
_exptl_absorpt_correction_T_min 0.0280
_exptl_absorpt_correction_type multi-scan
_exptl_absorpt_process_details
;
SADABS-2016/2 (Bruker,2016/2) was used for absorption correction.
wR2(int) was 0.1689 before and 0.1256 after correction.
The Ratio of minimum to maximum transmission is 0.2914.
The \l/2 correction factor is Not present.
;
_exptl_crystal_colour colourless
_exptl_crystal_colour_primary colourless
_exptl_crystal_density_diffrn 1.752
_exptl_crystal_description block
_exptl_crystal_F_000 1280
_refine_diff_density_max 2.049
_refine_diff_density_min -4.641
_refine_diff_density_rms 0.517
_refine_ls_extinction_coef 0.068(3)
_refine_ls_extinction_expression Fc^*^=kFc[1+0.001xFc^2^\l^3^/sin(2\q)]^-1/4^
_refine_ls_extinction_method 'SHELXL-2018/3 (Sheldrick 2018)'
_refine_ls_goodness_of_fit_ref 1.174
_refine_ls_hydrogen_treatment constr
_refine_ls_matrix_type full
_refine_ls_number_parameters 285
_refine_ls_number_reflns 4370
_refine_ls_number_restraints 0
_refine_ls_restrained_S_all 1.174
_refine_ls_R_factor_all 0.0707
_refine_ls_R_factor_gt 0.0695
_refine_ls_shift/su_max 0.000
_refine_ls_shift/su_mean 0.000
_refine_ls_structure_factor_coef Fsqd
_refine_ls_weighting_details 'w=1/[\s^2^(Fo^2^)+(0.1296P)^2^+3.3817P] where P=(Fo^2^+2Fc^2^)/3'
_refine_ls_weighting_scheme calc
_refine_ls_wR_factor_gt 0.1714
_refine_ls_wR_factor_ref 0.1738
_reflns_Friedel_coverage 0.000
_reflns_Friedel_fraction_full .
_reflns_Friedel_fraction_max .
_reflns_number_gt 4329
_reflns_number_total 4370
_reflns_threshold_expression 'I > 2\s(I)'
_cod_data_source_file ICA-2020-506-1195464.cif
_cod_data_source_block js272
_cod_depositor_comments
;
The following automatic conversions were performed:

data item '_exptl_absorpt_correction_type' value 'MULTI-SCAN' was
changed to 'multi-scan' in accordance with the built-in table derived
from the CIF Core dictionary named 'cif_core.dic' version 2.4.5 last
updated on 2014-11-21.

Automatic conversion script
Id: cif_fix_values 8738 2021-04-28 16:35:53Z antanas 
;
_cod_original_sg_symbol_H-M P2(1)/n
_cod_database_code 1565162
_shelx_space_group_comment
;
The symmetry employed for this shelxl refinement is uniquely defined
by the following loop, which should always be used as a source of
symmetry information in preference to the above space-group names.
They are only intended as comments.
;
_olex2_refinement_description
;
1. Fixed Uiso
 At 1.2 times of:
  All C(H) groups, All C(H,H) groups
 At 1.5 times of:
  All C(H,H,H) groups
2.a Secondary CH2 refined with riding coordinates:
 C6(H6A,H6B), C7(H7A,H7B), C8(H8A,H8B), C15(H15A,H15B), C16(H16A,H16B),
 C17(H17A,H17B)
2.b Aromatic/amide H refined with riding coordinates:
 C3(H3), C10(H10), C11(H11), C13(H13), C14(H14), C20(H20)
2.c Idealised Me refined as rotating group:
 C2(H2A,H2B,H2C), C5(H5A,H5B,H5C), C19(H19A,H19B,H19C), C22(H22A,H22B,H22C)
;
_olex2_submission_special_instructions 'No special instructions were received'

loop_
_space_group_symop_operation_xyz
'x, y, z'
'-x+1/2, y+1/2, -z+1/2'
'-x, -y, -z'
'x-1/2, -y-1/2, z-1/2'

loop_
_atom_site_label
_atom_site_type_symbol
_atom_site_fract_x
_atom_site_fract_y
_atom_site_fract_z
_atom_site_U_iso_or_equiv
_atom_site_adp_type
_atom_site_occupancy
_atom_site_site_symmetry_order
_atom_site_calc_flag
_atom_site_refinement_flags_posn
_atom_site_refinement_flags_adp
_atom_site_refinement_flags_occupancy
_atom_site_disorder_assembly
_atom_site_disorder_group
Hg1 Hg 0.78815(2) 0.68164(2) 0.38598(2) 0.0334(3) Uani 1 1 d . . . . .
Cl1 Cl 1.03790(16) 0.66091(10) 0.43180(13) 0.0423(4) Uani 1 1 d . . . . .
Cl2 Cl 0.69779(17) 0.78692(8) 0.30062(13) 0.0409(4) Uani 1 1 d . . . . .
O1 O 0.8334(5) 0.5598(2) 0.7133(4) 0.0436(11) Uani 1 1 d . . . . .
O2 O 0.3862(5) 0.3722(3) 0.9817(3) 0.0390(10) Uani 1 1 d . . . . .
N1 N 0.6585(6) 0.6740(3) 0.5146(5) 0.0345(13) Uani 1 1 d . . . . .
N2 N 0.7076(6) 0.6796(3) 0.6136(4) 0.0326(19) Uani 1 1 d . . . . .
N3 N 0.2639(6) 0.4149(3) 0.7154(4) 0.0385(13) Uani 1 1 d . . . . .
N4 N 0.2087(6) 0.4178(3) 0.8024(4) 0.0388(13) Uani 1 1 d . . . . .
C1 C 0.5991(9) 0.6852(3) 0.6681(7) 0.0431(19) Uani 1 1 d . . . . .
C2 C 0.6203(11) 0.6910(4) 0.7781(8) 0.054(2) Uani 1 1 d . . . . .
H2A H 0.690391 0.656874 0.805856 0.081 Uiso 1 1 calc GR . . . .
H2B H 0.530706 0.682330 0.803976 0.081 Uiso 1 1 calc GR . . . .
H2C H 0.653705 0.737752 0.797248 0.081 Uiso 1 1 calc GR . . . .
C3 C 0.4763(9) 0.6829(3) 0.6017(7) 0.0429(19) Uani 1 1 d . . . . .
H3 H 0.382441 0.684943 0.617747 0.052 Uiso 1 1 calc R . . . .
C4 C 0.5163(8) 0.6771(3) 0.5083(7) 0.0398(18) Uani 1 1 d . . . . .
C5 C 0.4305(9) 0.6735(5) 0.4070(8) 0.059(2) Uani 1 1 d . . . . .
H5A H 0.329844 0.673733 0.414403 0.089 Uiso 1 1 calc GR . . . .
H5B H 0.453637 0.630880 0.373391 0.089 Uiso 1 1 calc GR . . . .
H5C H 0.452350 0.713724 0.367511 0.089 Uiso 1 1 calc GR . . . .
C6 C 0.8571(8) 0.6714(4) 0.6468(6) 0.0375(16) Uani 1 1 d . . . . .
H6A H 0.878346 0.689095 0.715561 0.045 Uiso 1 1 calc R . . . .
H6B H 0.911609 0.699279 0.603722 0.045 Uiso 1 1 calc R . . . .
C7 C 0.9028(7) 0.5969(4) 0.6440(5) 0.0395(14) Uani 1 1 d . . . . .
H7A H 0.877229 0.577611 0.576407 0.047 Uiso 1 1 calc R . . . .
H7B H 1.006294 0.593345 0.661511 0.047 Uiso 1 1 calc R . . . .
C8 C 0.8391(7) 0.4870(4) 0.7025(5) 0.0383(14) Uani 1 1 d . . . . .
H8A H 0.938616 0.471321 0.710939 0.046 Uiso 1 1 calc R . . . .
H8B H 0.795213 0.473447 0.635160 0.046 Uiso 1 1 calc R . . . .
C9 C 0.7614(6) 0.4532(3) 0.7799(5) 0.0322(13) Uani 1 1 d . . . . .
C10 C 0.8025(7) 0.3908(3) 0.8212(5) 0.0389(14) Uani 1 1 d . . . . .
H10 H 0.881857 0.367753 0.800864 0.047 Uiso 1 1 calc R . . . .
C11 C 0.7290(6) 0.3602(3) 0.8932(5) 0.0353(13) Uani 1 1 d . . . . .
H11 H 0.758538 0.316637 0.921162 0.042 Uiso 1 1 calc R . . . .
C12 C 0.6133(6) 0.3936(3) 0.9235(5) 0.0328(12) Uani 1 1 d . . . . .
C13 C 0.5702(7) 0.4564(3) 0.8811(5) 0.0359(13) Uani 1 1 d . . . . .
H13 H 0.490165 0.479190 0.900826 0.043 Uiso 1 1 calc R . . . .
C14 C 0.6429(6) 0.4866(3) 0.8099(5) 0.0362(13) Uani 1 1 d . . . . .
H14 H 0.612532 0.529835 0.781351 0.043 Uiso 1 1 calc R . . . .
C15 C 0.5354(7) 0.3638(4) 1.0041(5) 0.0376(14) Uani 1 1 d . . . . .
H15A H 0.557745 0.313809 1.011955 0.045 Uiso 1 1 calc R . . . .
H15B H 0.568226 0.387028 1.067974 0.045 Uiso 1 1 calc R . . . .
C16 C 0.3287(10) 0.3255(4) 0.9065(7) 0.0406(18) Uani 1 1 d . . . . .
H16A H 0.312658 0.279630 0.935717 0.049 Uiso 1 1 calc R . . . .
H16B H 0.394508 0.319616 0.856316 0.049 Uiso 1 1 calc R . . . .
C17 C 0.1895(7) 0.3559(4) 0.8581(5) 0.0421(15) Uani 1 1 d . . . . .
H17A H 0.139558 0.320945 0.813195 0.051 Uiso 1 1 calc R . . . .
H17B H 0.129418 0.366732 0.910429 0.051 Uiso 1 1 calc R . . . .
C18 C 0.1990(7) 0.4860(4) 0.8316(6) 0.049(2) Uani 1 1 d . . . . .
C19 C 0.1388(9) 0.5051(6) 0.9232(8) 0.075(3) Uani 1 1 d . . . . .
H19A H 0.048561 0.481171 0.924291 0.112 Uiso 1 1 calc GR . . . .
H19B H 0.123768 0.555283 0.924372 0.112 Uiso 1 1 calc GR . . . .
H19C H 0.204322 0.491367 0.981516 0.112 Uiso 1 1 calc GR . . . .
C20 C 0.2474(8) 0.5261(4) 0.7586(7) 0.055(2) Uani 1 1 d . . . . .
H20 H 0.252996 0.575273 0.757066 0.066 Uiso 1 1 calc R . . . .
C21 C 0.2862(9) 0.4800(4) 0.6876(6) 0.0487(18) Uani 1 1 d . . . . .
C22 C 0.3437(13) 0.4967(4) 0.5939(7) 0.070(3) Uani 1 1 d . . . . .
H22A H 0.444962 0.506176 0.608373 0.105 Uiso 1 1 calc GR . . . .
H22B H 0.295503 0.537720 0.563273 0.105 Uiso 1 1 calc GR . . . .
H22C H 0.328459 0.457375 0.548108 0.105 Uiso 1 1 calc GR . . . .

loop_
_atom_site_aniso_label
_atom_site_aniso_U_11
_atom_site_aniso_U_22
_atom_site_aniso_U_33
_atom_site_aniso_U_23
_atom_site_aniso_U_13
_atom_site_aniso_U_12
Hg1 0.0372(3) 0.0309(3) 0.0338(3) -0.00155(7) 0.01074(17) -0.00025(7)
Cl1 0.0329(8) 0.0448(9) 0.0532(10) -0.0009(8) 0.0209(7) -0.0002(7)
Cl2 0.0437(9) 0.0290(8) 0.0497(9) 0.0016(6) 0.0049(7) -0.0006(6)
O1 0.052(3) 0.034(2) 0.049(3) 0.008(2) 0.023(2) -0.001(2)
O2 0.038(2) 0.046(3) 0.033(2) -0.0007(19) 0.0072(18) -0.008(2)
N1 0.024(3) 0.041(3) 0.040(3) 0.003(2) 0.011(2) -0.0012(19)
N2 0.036(5) 0.028(4) 0.036(5) -0.0016(16) 0.015(4) -0.0030(16)
N3 0.049(3) 0.033(3) 0.033(3) 0.002(2) 0.003(2) 0.000(2)
N4 0.030(2) 0.040(3) 0.045(3) -0.012(3) 0.003(2) 0.006(2)
C1 0.054(5) 0.027(4) 0.055(5) -0.003(2) 0.035(4) -0.002(2)
C2 0.071(6) 0.042(4) 0.056(5) -0.010(4) 0.034(5) -0.002(4)
C3 0.036(4) 0.036(4) 0.064(5) 0.006(3) 0.030(4) 0.006(2)
C4 0.023(3) 0.041(4) 0.056(5) 0.005(3) 0.011(3) -0.001(2)
C5 0.032(4) 0.077(6) 0.066(6) 0.009(4) -0.002(4) -0.007(3)
C6 0.034(4) 0.044(4) 0.036(4) 0.000(3) 0.009(3) -0.006(3)
C7 0.031(3) 0.045(4) 0.044(3) 0.011(3) 0.008(3) 0.001(3)
C8 0.034(3) 0.041(3) 0.041(3) 0.002(3) 0.009(3) 0.003(3)
C9 0.028(3) 0.033(3) 0.036(3) -0.003(2) 0.005(2) -0.002(2)
C10 0.033(3) 0.035(3) 0.048(4) -0.003(3) 0.004(3) 0.001(2)
C11 0.035(3) 0.026(3) 0.045(3) -0.001(3) 0.001(3) -0.003(2)
C12 0.032(3) 0.028(3) 0.037(3) 0.002(2) 0.001(2) -0.004(2)
C13 0.030(3) 0.032(3) 0.047(4) 0.004(3) 0.008(3) 0.001(2)
C14 0.031(3) 0.032(3) 0.046(4) 0.007(3) 0.009(3) 0.004(2)
C15 0.037(3) 0.041(3) 0.034(3) 0.002(3) 0.003(3) -0.005(3)
C16 0.044(4) 0.044(4) 0.033(4) 0.003(3) 0.002(4) -0.010(3)
C17 0.032(3) 0.055(4) 0.041(4) -0.010(3) 0.010(3) -0.009(3)
C18 0.033(3) 0.046(4) 0.065(5) -0.037(4) -0.009(3) 0.006(3)
C19 0.042(4) 0.089(7) 0.093(7) -0.052(6) 0.008(4) 0.001(4)
C20 0.050(4) 0.030(3) 0.076(5) -0.015(4) -0.023(4) 0.007(3)
C21 0.055(4) 0.036(4) 0.051(4) -0.001(3) -0.009(3) -0.009(3)
C22 0.118(8) 0.040(4) 0.048(4) 0.010(4) -0.005(5) -0.022(5)

loop_
_atom_type_symbol
_atom_type_description
_atom_type_scat_dispersion_real
_atom_type_scat_dispersion_imag
_atom_type_scat_source
C C 0.0037 0.0017 'International Tables Vol C Tables 4.2.6.8 and 6.1.1.4'
H H 0.0000 0.0000 'International Tables Vol C Tables 4.2.6.8 and 6.1.1.4'
Cl Cl 0.1547 0.1686 'International Tables Vol C Tables 4.2.6.8 and 6.1.1.4'
Hg Hg -2.6293 9.6981 'International Tables Vol C Tables 4.2.6.8 and 6.1.1.4'
N N 0.0070 0.0034 'International Tables Vol C Tables 4.2.6.8 and 6.1.1.4'
O O 0.0123 0.0065 'International Tables Vol C Tables 4.2.6.8 and 6.1.1.4'

loop_
_geom_angle_atom_site_label_1
_geom_angle_atom_site_label_2
_geom_angle_atom_site_label_3
_geom_angle
_geom_angle_site_symmetry_1
_geom_angle_site_symmetry_3
Cl1 Hg1 Cl2 122.45(6) . .
N1 Hg1 Cl1 114.16(16) . .
N1 Hg1 Cl2 102.93(15) . .
N1 Hg1 N3 107.8(2) . 3_666
N3 Hg1 Cl1 98.52(15) 3_666 .
N3 Hg1 Cl2 110.47(15) 3_666 .
C7 O1 C8 114.0(5) . .
C16 O2 C15 111.4(6) . .
N2 N1 Hg1 126.6(4) . .
C4 N1 Hg1 126.3(6) . .
C4 N1 N2 105.9(6) . .
N1 N2 C6 119.7(5) . .
C1 N2 N1 110.5(6) . .
C1 N2 C6 129.3(7) . .
N4 N3 Hg1 118.0(4) . 3_666
C21 N3 Hg1 127.9(5) . 3_666
C21 N3 N4 107.5(6) . .
N3 N4 C17 120.9(5) . .
N3 N4 C18 109.8(6) . .
C18 N4 C17 128.5(6) . .
N2 C1 C2 122.6(8) . .
N2 C1 C3 106.8(7) . .
C3 C1 C2 130.6(8) . .
C1 C2 H2A 109.5 . .
C1 C2 H2B 109.5 . .
C1 C2 H2C 109.5 . .
H2A C2 H2B 109.5 . .
H2A C2 H2C 109.5 . .
H2B C2 H2C 109.5 . .
C1 C3 H3 126.6 . .
C4 C3 C1 106.8(7) . .
C4 C3 H3 126.6 . .
N1 C4 C3 110.0(8) . .
N1 C4 C5 118.7(8) . .
C3 C4 C5 131.3(8) . .
C4 C5 H5A 109.5 . .
C4 C5 H5B 109.5 . .
C4 C5 H5C 109.5 . .
H5A C5 H5B 109.5 . .
H5A C5 H5C 109.5 . .
H5B C5 H5C 109.5 . .
N2 C6 H6A 109.2 . .
N2 C6 H6B 109.2 . .
N2 C6 C7 112.0(6) . .
H6A C6 H6B 107.9 . .
C7 C6 H6A 109.2 . .
C7 C6 H6B 109.2 . .
O1 C7 C6 107.8(6) . .
O1 C7 H7A 110.1 . .
O1 C7 H7B 110.1 . .
C6 C7 H7A 110.1 . .
C6 C7 H7B 110.1 . .
H7A C7 H7B 108.5 . .
O1 C8 H8A 109.9 . .
O1 C8 H8B 109.9 . .
O1 C8 C9 109.1(5) . .
H8A C8 H8B 108.3 . .
C9 C8 H8A 109.9 . .
C9 C8 H8B 109.9 . .
C10 C9 C8 121.6(6) . .
C10 C9 C14 119.0(6) . .
C14 C9 C8 119.4(6) . .
C9 C10 H10 119.6 . .
C9 C10 C11 120.8(6) . .
C11 C10 H10 119.6 . .
C10 C11 H11 120.0 . .
C12 C11 C10 120.0(6) . .
C12 C11 H11 120.0 . .
C11 C12 C15 121.5(6) . .
C13 C12 C11 119.4(6) . .
C13 C12 C15 119.2(6) . .
C12 C13 H13 119.7 . .
C12 C13 C14 120.6(6) . .
C14 C13 H13 119.7 . .
C9 C14 H14 119.9 . .
C13 C14 C9 120.2(6) . .
C13 C14 H14 119.9 . .
O2 C15 C12 111.9(5) . .
O2 C15 H15A 109.2 . .
O2 C15 H15B 109.2 . .
C12 C15 H15A 109.2 . .
C12 C15 H15B 109.2 . .
H15A C15 H15B 107.9 . .
O2 C16 H16A 110.2 . .
O2 C16 H16B 110.2 . .
O2 C16 C17 107.5(6) . .
H16A C16 H16B 108.5 . .
C17 C16 H16A 110.2 . .
C17 C16 H16B 110.2 . .
N4 C17 C16 112.5(6) . .
N4 C17 H17A 109.1 . .
N4 C17 H17B 109.1 . .
C16 C17 H17A 109.1 . .
C16 C17 H17B 109.1 . .
H17A C17 H17B 107.8 . .
N4 C18 C19 121.7(9) . .
N4 C18 C20 106.7(7) . .
C20 C18 C19 131.5(8) . .
C18 C19 H19A 109.5 . .
C18 C19 H19B 109.5 . .
C18 C19 H19C 109.5 . .
H19A C19 H19B 109.5 . .
H19A C19 H19C 109.5 . .
H19B C19 H19C 109.5 . .
C18 C20 H20 126.9 . .
C18 C20 C21 106.3(7) . .
C21 C20 H20 126.9 . .
N3 C21 C20 109.8(8) . .
N3 C21 C22 122.4(7) . .
C20 C21 C22 127.8(8) . .
C21 C22 H22A 109.5 . .
C21 C22 H22B 109.5 . .
C21 C22 H22C 109.5 . .
H22A C22 H22B 109.5 . .
H22A C22 H22C 109.5 . .
H22B C22 H22C 109.5 . .

loop_
_geom_bond_atom_site_label_1
_geom_bond_atom_site_label_2
_geom_bond_distance
_geom_bond_site_symmetry_2
Hg1 Cl1 2.4216(16) .
Hg1 Cl2 2.4403(16) .
Hg1 N1 2.270(6) .
Hg1 N3 2.331(6) 3_666
O1 C7 1.413(8) .
O1 C8 1.414(8) .
O2 C15 1.429(8) .
O2 C16 1.419(10) .
N1 N2 1.369(8) .
N1 C4 1.352(9) .
N2 C1 1.353(10) .
N2 C6 1.450(10) .
N3 N4 1.353(8) .
N3 C21 1.336(10) .
N4 C17 1.438(10) .
N4 C18 1.380(9) .
C1 C2 1.485(14) .
C1 C3 1.385(14) .
C2 H2A 0.9800 .
C2 H2B 0.9800 .
C2 H2C 0.9800 .
C3 H3 0.9500 .
C3 C4 1.374(13) .
C4 C5 1.508(13) .
C5 H5A 0.9800 .
C5 H5B 0.9800 .
C5 H5C 0.9800 .
C6 H6A 0.9900 .
C6 H6B 0.9900 .
C6 C7 1.503(10) .
C7 H7A 0.9900 .
C7 H7B 0.9900 .
C8 H8A 0.9900 .
C8 H8B 0.9900 .
C8 C9 1.509(9) .
C9 C10 1.364(9) .
C9 C14 1.407(9) .
C10 H10 0.9500 .
C10 C11 1.404(10) .
C11 H11 0.9500 .
C11 C12 1.387(9) .
C12 C13 1.382(9) .
C12 C15 1.512(9) .
C13 H13 0.9500 .
C13 C14 1.386(10) .
C14 H14 0.9500 .
C15 H15A 0.9900 .
C15 H15B 0.9900 .
C16 H16A 0.9900 .
C16 H16B 0.9900 .
C16 C17 1.524(12) .
C17 H17A 0.9900 .
C17 H17B 0.9900 .
C18 C19 1.480(12) .
C18 C20 1.382(14) .
C19 H19A 0.9800 .
C19 H19B 0.9800 .
C19 H19C 0.9800 .
C20 H20 0.9500 .
C20 C21 1.395(12) .
C21 C22 1.483(13) .
C22 H22A 0.9800 .
C22 H22B 0.9800 .
C22 H22C 0.9800 .
